data_7014116
loop_
_publ_author_name
'Ouellette, Wayne'
'Koo, Bon-Kweon'
'Burkholder, Eric'
'Golub, Vladimir'
'O'Connor, C J'
'Zubieta, Jon'

_publ_section_title
;
 Solid state coordination chemistry: structural consequences of
 variations in tether length in the
 oxovanadium-copper-bisterpy-[O3P(CH2)nPO3]4- system, n= 1-6 (bisterpy
 = 2,2':4',4'':2'',2'''-quarterpyridyl-6',6''-di-2-pyridine).
;
_journal_issue 10
_journal_name_full 'Dalton transactions (Cambridge, England : 2003)'
_journal_page_first 1527
_journal_page_last 1538
_journal_paper_doi 10.1039/b401669f
_journal_year 2004
_chemical_formula_sum 'C25 H37.3 Cu N3 O17.65 P4 V2'
_chemical_formula_weight 951.58
_space_group_IT_number 2
_symmetry_cell_setting triclinic
_symmetry_Int_Tables_number 2
_symmetry_space_group_name_Hall '-P 1'
_symmetry_space_group_name_H-M 'P -1'
_atom_sites_solution_hydrogens geom
_atom_sites_solution_primary direct
_atom_sites_solution_secondary difmap
_audit_creation_method SHELXL-97
_cell_angle_alpha 101.338(1)
_cell_angle_beta 91.457(1)
_cell_angle_gamma 94.363(1)
_cell_formula_units_Z 2
_cell_length_a 10.5197(5)
_cell_length_b 12.5297(6)
_cell_length_c 13.9836(6)
_cell_measurement_reflns_used 23632
_cell_measurement_temperature 90(2)
_cell_measurement_theta_max 31.51
_cell_measurement_theta_min 1.49
_cell_volume 1800.41(14)
_computing_cell_refinement 'Bruker SMART'
_computing_data_collection 'Bruker SMART'
_computing_data_reduction 'Bruker SAINT'
_computing_molecular_graphics 'Bruker SHELXTL and CrystalMaker 5.x'
_computing_publication_material 'Bruker SHELXTL'
_computing_structure_refinement 'SHELXL-97 (Sheldrick, 1997)'
_computing_structure_solution 'SHELXS-97 (Sheldrick, 1990)'
_diffrn_ambient_temperature 90(2)
_diffrn_detector_area_resol_mean 512
_diffrn_measured_fraction_theta_full 0.980
_diffrn_measured_fraction_theta_max 0.980
_diffrn_measurement_device_type 'APEX CCD area detector'
_diffrn_measurement_method 'Phi and omega scans'
_diffrn_radiation_monochromator graphite
_diffrn_radiation_probe x-ray
_diffrn_radiation_type MoK\a
_diffrn_radiation_wavelength 0.71073
_diffrn_reflns_av_R_equivalents 0.0446
_diffrn_reflns_av_sigmaI/netI 0.0796
_diffrn_reflns_limit_h_max 15
_diffrn_reflns_limit_h_min -15
_diffrn_reflns_limit_k_max 17
_diffrn_reflns_limit_k_min -18
_diffrn_reflns_limit_l_max 20
_diffrn_reflns_limit_l_min -20
_diffrn_reflns_number 23632
_diffrn_reflns_theta_full 31.51
_diffrn_reflns_theta_max 31.51
_diffrn_reflns_theta_min 1.49
_diffrn_source 'fine-focus sealed tube'
_diffrn_standards_decay_% 0.001
_exptl_absorpt_coefficient_mu 1.351
_exptl_absorpt_correction_T_max 0.8767
_exptl_absorpt_correction_T_min 0.7288
_exptl_absorpt_correction_type multi-scan
_exptl_absorpt_process_details 'SADABS SHELXL-97 (SHELDRICK, 1997)'
_exptl_crystal_colour green
_exptl_crystal_density_diffrn 1.755
_exptl_crystal_density_meas 0
_exptl_crystal_density_method 'not measured'
_exptl_crystal_description block
_exptl_crystal_F_000 969
_exptl_crystal_size_max 0.25
_exptl_crystal_size_mid 0.15
_exptl_crystal_size_min 0.10
_refine_diff_density_max 1.415
_refine_diff_density_min -1.232
_refine_diff_density_rms 0.146
_refine_ls_extinction_method none
_refine_ls_goodness_of_fit_ref 1.045
_refine_ls_hydrogen_treatment constr
_refine_ls_matrix_type full
_refine_ls_number_parameters 524
_refine_ls_number_reflns 11776
_refine_ls_number_restraints 8
_refine_ls_restrained_S_all 1.046
_refine_ls_R_factor_all 0.0917
_refine_ls_R_factor_gt 0.0606
_refine_ls_shift/su_max 0.023
_refine_ls_shift/su_mean 0.001
_refine_ls_structure_factor_coef Fsqd
_refine_ls_weighting_details 'calc w=1/[\s^2^(Fo^2^)+(0.0711P)^2^+1.1179P] where P=(Fo^2^+2Fc^2^)/3'
_refine_ls_weighting_scheme calc
_refine_ls_wR_factor_gt 0.1390
_refine_ls_wR_factor_ref 0.1578
_reflns_number_gt 8294
_reflns_number_total 11776
_reflns_threshold_expression >2sigma(I)
_cod_data_source_file b401669f.txt
_cod_data_source_block Compound_6
_cod_original_sg_symbol_H-M P-1
_cod_original_formula_sum 'C25 H37.30 Cu N3 O17.65 P4 V2'
_cod_database_code 7014116

loop_
_symmetry_equiv_pos_as_xyz
'x, y, z'
'-x, -y, -z'

loop_
_atom_site_label
_atom_site_type_symbol
_atom_site_fract_x
_atom_site_fract_y
_atom_site_fract_z
_atom_site_U_iso_or_equiv
_atom_site_adp_type
_atom_site_occupancy
_atom_site_symmetry_multiplicity
_atom_site_calc_flag
_atom_site_refinement_flags
_atom_site_disorder_assembly
_atom_site_disorder_group
Cu1 Cu 0.15783(4) 0.59713(3) -0.00323(3) 0.01454(10) Uani 1 1 d . . .
V1 V 0.56347(6) 0.42415(4) 0.14048(4) 0.01273(12) Uani 1 1 d . . .
V2 V 0.40325(7) 0.31012(5) 0.45339(5) 0.02328(15) Uani 1 1 d . . .
P1 P 0.31981(9) 0.40046(7) -0.02629(6) 0.01355(17) Uani 1 1 d . . .
P2 P 0.61742(10) 0.47174(8) 0.37907(7) 0.0201(2) Uani 1 1 d . . .
P3 P 0.43716(9) 0.20440(7) 0.21695(6) 0.01327(17) Uani 1 1 d . . .
P4 P 0.15895(10) 0.13029(8) 0.40107(8) 0.0216(2) Uani 1 1 d . . .
O1 O 0.1948(2) 0.45207(19) 0.00084(18) 0.0167(5) Uani 1 1 d . . .
O2 O 0.4186(2) 0.43606(19) 0.05746(17) 0.0170(5) Uani 1 1 d . . .
O3 O 0.6307(2) 0.57143(18) 0.12151(17) 0.0156(5) Uani 1 1 d . . .
O4 O 0.6181(3) 0.4855(2) 0.27376(18) 0.0229(6) Uani 1 1 d . . .
O5 O 0.4523(2) 0.31389(18) 0.18814(17) 0.0166(5) Uani 1 1 d . . .
O6 O 0.4864(3) 0.4296(2) 0.40537(19) 0.0252(6) Uani 1 1 d . . .
O7 O 0.3054(2) 0.1449(2) 0.17443(18) 0.0195(5) Uani 1 1 d . . .
O8 O 0.4432(2) 0.20987(19) 0.32659(17) 0.0174(5) Uani 1 1 d . . .
O9 O 0.3324(3) 0.4209(2) 0.5555(2) 0.0334(7) Uani 1 1 d . . .
O10 O 0.4902(3) 0.2547(3) 0.5209(2) 0.0373(8) Uani 1 1 d . . .
O11 O 0.2302(3) 0.2418(2) 0.4383(2) 0.0315(7) Uani 1 1 d . . .
O12 O 0.2267(3) 0.0398(2) 0.4417(2) 0.0250(6) Uani 1 1 d . . .
O13 O 0.1463(3) 0.0972(2) 0.2920(2) 0.0232(6) Uani 1 1 d . . .
O14 O 0.6672(2) 0.35051(19) 0.08384(18) 0.0172(5) Uani 1 1 d . . .
O90 O 0.2660(4) 0.0740(3) 0.6279(2) 0.0464(9) Uani 1 1 d . . .
O91 O 0.5169(5) 0.0282(3) 0.4083(3) 0.0748(15) Uani 1 1 d . . .
O92 O 0.7434(3) 0.7081(2) 0.3002(2) 0.0358(7) Uani 1 1 d . . .
O93 O 0.9678(9) 0.7885(8) 0.2594(7) 0.051(2) Uani 0.40 1 d P . .
O94 O 0.9031(12) 0.9983(11) 0.2400(9) 0.037(3) Uani 0.25 1 d P . .
N1 N 0.0523(3) 0.5669(2) -0.1299(2) 0.0181(6) Uani 1 1 d . . .
N2 N 0.0901(3) 0.7373(2) 0.0030(2) 0.0141(5) Uani 1 1 d . . .
N3 N 0.2314(4) 0.6764(3) 0.1279(2) 0.0265(7) Uani 1 1 d . . .
C1 C 0.0363(4) 0.4721(3) -0.1945(3) 0.0294(9) Uani 1 1 d . . .
H1 H 0.0777 0.4113 -0.1817 0.035 Uiso 1 1 calc R . .
C2 C -0.0381(6) 0.4601(4) -0.2789(4) 0.062(2) Uani 1 1 d . . .
H2 H -0.0462 0.3926 -0.3244 0.075 Uiso 1 1 calc R . .
C3 C -0.1006(7) 0.5473(4) -0.2964(5) 0.073(2) Uani 1 1 d . . .
H3 H -0.1549 0.5397 -0.3531 0.087 Uiso 1 1 calc R . .
C4 C -0.0841(5) 0.6459(3) -0.2311(4) 0.0394(12) Uani 1 1 d . . .
H4 H -0.1254 0.7073 -0.2427 0.047 Uiso 1 1 calc R . .
C5 C -0.0062(3) 0.6534(3) -0.1486(3) 0.0190(7) Uani 1 1 d . . .
C6 C 0.0214(3) 0.7543(3) -0.0733(2) 0.0135(6) Uani 1 1 d . . .
C7 C -0.0143(3) 0.8579(3) -0.0773(3) 0.0160(6) Uani 1 1 d . . .
H7 H -0.0608 0.8699 -0.1328 0.019 Uiso 1 1 calc R . .
C8 C 0.0189(3) 0.9442(3) 0.0010(3) 0.0160(6) Uani 1 1 d . . .
C9 C 0.0878(4) 0.9221(3) 0.0803(3) 0.0256(9) Uani 1 1 d . . .
H9 H 0.1096 0.9786 0.1356 0.031 Uiso 1 1 calc R . .
C10 C 0.1244(4) 0.8181(3) 0.0784(3) 0.0206(7) Uani 1 1 d . . .
C11 C 0.2046(5) 0.7822(3) 0.1539(3) 0.0290(9) Uani 1 1 d . . .
C12 C 0.2480(6) 0.8470(4) 0.2409(3) 0.0440(14) Uani 1 1 d . . .
H12 H 0.2257 0.9202 0.2581 0.053 Uiso 1 1 calc R . .
C13 C 0.3254(6) 0.8038(4) 0.3037(3) 0.0550(17) Uani 1 1 d . . .
H13 H 0.3581 0.8476 0.3638 0.066 Uiso 1 1 calc R . .
C14 C 0.3539(6) 0.6965(4) 0.2772(3) 0.0501(16) Uani 1 1 d . . .
H14 H 0.4069 0.6655 0.3186 0.060 Uiso 1 1 calc R . .
C15 C 0.3040(5) 0.6351(4) 0.1896(3) 0.0393(12) Uani 1 1 d . . .
H15 H 0.3218 0.5607 0.1722 0.047 Uiso 1 1 calc R . .
C16 C 0.2850(3) 0.2554(3) -0.0478(3) 0.0165(6) Uani 1 1 d . . .
H16A H 0.2621 0.2342 0.0145 0.020 Uiso 1 1 calc R . .
H16B H 0.2099 0.2352 -0.0936 0.020 Uiso 1 1 calc R . .
C17 C 0.5573(4) 0.1214(3) 0.1599(3) 0.0194(7) Uani 1 1 d . . .
H17A H 0.5703 0.1376 0.0942 0.023 Uiso 1 1 calc R . .
H17B H 0.6386 0.1430 0.1985 0.023 Uiso 1 1 calc R . .
C18 C 0.5276(4) -0.0017(3) 0.1493(3) 0.0205(7) Uani 1 1 d . . .
H18A H 0.4484 -0.0247 0.1083 0.025 Uiso 1 1 calc R . .
H18B H 0.5123 -0.0186 0.2146 0.025 Uiso 1 1 calc R . .
C19 C 0.6356(4) -0.0672(3) 0.1035(3) 0.0226(8) Uani 1 1 d . . .
H19A H 0.6529 -0.0486 0.0392 0.027 Uiso 1 1 calc R . .
H19B H 0.7141 -0.0461 0.1456 0.027 Uiso 1 1 calc R . .
C20 C 0.6038(4) -0.1901(3) 0.0900(3) 0.0201(7) Uani 1 1 d . . .
H20A H 0.5275 -0.2118 0.0455 0.024 Uiso 1 1 calc R . .
H20B H 0.5830 -0.2085 0.1538 0.024 Uiso 1 1 calc R . .
C22A C -0.0526(8) 0.2405(6) 0.4443(6) 0.0319(19) Uani 0.580(7) 1 d PD . 1
H22A H 0.0085 0.3034 0.4730 0.038 Uiso 0.580(7) 1 calc PR . 1
H22B H -0.0672 0.2422 0.3744 0.038 Uiso 0.580(7) 1 calc PR . 1
C23A C -0.1758(7) 0.2523(6) 0.4944(5) 0.0290(17) Uani 0.580(7) 1 d PD . 1
H23A H -0.1623 0.2490 0.5640 0.035 Uiso 0.580(7) 1 calc PR . 1
H23B H -0.2384 0.1912 0.4643 0.035 Uiso 0.580(7) 1 calc PR . 1
C24A C -0.2282(7) 0.3601(5) 0.4866(5) 0.0242(15) Uani 0.580(7) 1 d PD . 1
H24A H -0.3052 0.3692 0.5257 0.029 Uiso 0.580(7) 1 calc PR . 1
H24B H -0.1638 0.4207 0.5145 0.029 Uiso 0.580(7) 1 calc PR . 1
C25A C -0.2624(10) 0.3673(9) 0.3821(6) 0.0221(19) Uani 0.580(7) 1 d PD . 1
H25A H -0.2986 0.2949 0.3459 0.026 Uiso 0.580(7) 1 calc PR . 1
H25B H -0.1844 0.3882 0.3496 0.026 Uiso 0.580(7) 1 calc PR . 1
C22B C -0.0851(11) 0.1993(8) 0.3999(9) 0.051(4) Uani 0.420(7) 1 d PD . 2
H22C H -0.0696 0.1834 0.3291 0.061 Uiso 0.420(7) 1 calc PR . 2
H22D H -0.1745 0.1732 0.4084 0.061 Uiso 0.420(7) 1 calc PR . 2
C23B C -0.0674(14) 0.3231(8) 0.4377(9) 0.056(4) Uani 0.420(7) 1 d PD . 2
H23C H -0.0808 0.3363 0.5087 0.068 Uiso 0.420(7) 1 calc PR . 2
H23D H 0.0230 0.3465 0.4297 0.068 Uiso 0.420(7) 1 calc PR . 2
C24B C -0.1487(11) 0.3997(12) 0.3946(10) 0.063(4) Uani 0.420(7) 1 d PD . 2
H24C H -0.1211 0.4764 0.4254 0.075 Uiso 0.420(7) 1 calc PR . 2
H24D H -0.1353 0.3905 0.3237 0.075 Uiso 0.420(7) 1 calc PR . 2
C25B C -0.2899(12) 0.3768(16) 0.4107(13) 0.038(4) Uani 0.420(7) 1 d PD . 2
H25C H -0.3010 0.3746 0.4804 0.045 Uiso 0.420(7) 1 calc PR . 2
H25D H -0.3198 0.3039 0.3718 0.045 Uiso 0.420(7) 1 calc PR . 2
C21 C 0.0055(4) 0.1355(4) 0.4528(4) 0.0410(12) Uani 1 1 d D . .
H21A H -0.0516 0.0723 0.4186 0.049 Uiso 1 1 calc R . 1
H21B H 0.0137 0.1306 0.5224 0.049 Uiso 1 1 calc R . 1

loop_
_atom_site_aniso_label
_atom_site_aniso_U_11
_atom_site_aniso_U_22
_atom_site_aniso_U_33
_atom_site_aniso_U_23
_atom_site_aniso_U_13
_atom_site_aniso_U_12
Cu1 0.0236(2) 0.00957(18) 0.01123(19) 0.00129(14) 0.00164(16) 0.00805(15)
V1 0.0215(3) 0.0074(2) 0.0101(2) 0.00201(19) 0.0028(2) 0.0046(2)
V2 0.0359(4) 0.0175(3) 0.0140(3) 0.0006(2) 0.0026(3) -0.0075(3)
P1 0.0219(4) 0.0067(3) 0.0129(4) 0.0024(3) 0.0027(3) 0.0051(3)
P2 0.0313(5) 0.0162(4) 0.0115(4) 0.0019(3) -0.0002(4) -0.0040(4)
P3 0.0208(4) 0.0075(3) 0.0120(4) 0.0022(3) 0.0014(3) 0.0033(3)
P4 0.0230(5) 0.0142(4) 0.0255(5) -0.0003(4) 0.0071(4) -0.0016(3)
O1 0.0251(13) 0.0110(11) 0.0159(11) 0.0041(9) 0.0045(10) 0.0077(9)
O2 0.0263(13) 0.0115(11) 0.0145(11) 0.0041(9) 0.0008(10) 0.0061(9)
O3 0.0256(13) 0.0091(10) 0.0129(11) 0.0031(9) 0.0034(9) 0.0036(9)
O4 0.0338(15) 0.0217(13) 0.0120(12) 0.0035(10) 0.0000(10) -0.0055(11)
O5 0.0274(13) 0.0091(10) 0.0142(11) 0.0038(9) 0.0028(10) 0.0019(9)
O6 0.0398(16) 0.0157(12) 0.0174(13) -0.0006(10) 0.0082(11) -0.0075(11)
O7 0.0250(13) 0.0140(12) 0.0183(12) 0.0008(9) -0.0042(10) 0.0022(10)
O8 0.0271(13) 0.0138(11) 0.0107(11) 0.0020(9) 0.0008(9) -0.0007(10)
O9 0.0525(19) 0.0232(14) 0.0183(14) -0.0050(11) 0.0104(13) -0.0148(13)
O10 0.056(2) 0.0345(17) 0.0216(15) 0.0090(13) -0.0056(14) -0.0004(15)
O11 0.0424(18) 0.0191(13) 0.0280(15) -0.0048(11) 0.0158(13) -0.0092(12)
O12 0.0267(14) 0.0236(14) 0.0238(14) 0.0027(11) 0.0009(11) 0.0029(11)
O13 0.0235(13) 0.0193(13) 0.0259(14) 0.0039(11) -0.0013(11) -0.0014(10)
O14 0.0230(13) 0.0108(11) 0.0189(12) 0.0036(9) 0.0057(10) 0.0049(9)
O90 0.091(3) 0.0233(16) 0.0229(16) 0.0019(13) 0.0077(17) -0.0017(17)
O91 0.116(4) 0.037(2) 0.071(3) 0.009(2) -0.043(3) 0.026(2)
O92 0.063(2) 0.0205(14) 0.0230(15) 0.0023(12) 0.0088(14) -0.0030(14)
O93 0.044(5) 0.045(5) 0.059(6) 0.003(5) 0.014(5) -0.004(4)
O94 0.042(7) 0.049(8) 0.019(6) 0.007(5) 0.005(5) -0.006(6)
N1 0.0240(15) 0.0099(13) 0.0192(15) -0.0009(11) -0.0023(12) 0.0052(11)
N2 0.0190(14) 0.0112(12) 0.0126(13) 0.0016(10) 0.0010(10) 0.0054(10)
N3 0.048(2) 0.0181(15) 0.0128(14) -0.0033(12) -0.0040(14) 0.0176(14)
C1 0.039(2) 0.0122(16) 0.034(2) -0.0018(15) -0.0130(18) 0.0072(15)
C2 0.095(5) 0.016(2) 0.063(4) -0.020(2) -0.053(3) 0.019(2)
C3 0.109(5) 0.018(2) 0.077(4) -0.019(2) -0.075(4) 0.021(3)
C4 0.050(3) 0.0143(18) 0.048(3) -0.0063(18) -0.032(2) 0.0110(18)
C5 0.0224(17) 0.0114(15) 0.0213(17) -0.0012(13) -0.0040(14) 0.0024(13)
C6 0.0138(15) 0.0088(13) 0.0161(15) -0.0024(11) -0.0006(12) 0.0027(11)
C7 0.0188(16) 0.0113(14) 0.0174(16) 0.0009(12) -0.0055(13) 0.0045(12)
C8 0.0213(16) 0.0095(14) 0.0173(16) 0.0011(12) -0.0011(13) 0.0061(12)
C9 0.046(2) 0.0125(16) 0.0165(17) -0.0032(13) -0.0098(16) 0.0119(16)
C10 0.035(2) 0.0160(16) 0.0112(15) -0.0009(12) -0.0048(14) 0.0130(14)
C11 0.055(3) 0.0172(18) 0.0151(17) -0.0017(14) -0.0096(17) 0.0202(18)
C12 0.085(4) 0.024(2) 0.020(2) -0.0093(16) -0.022(2) 0.028(2)
C13 0.103(5) 0.035(3) 0.023(2) -0.0104(19) -0.029(3) 0.040(3)
C14 0.087(4) 0.041(3) 0.022(2) -0.0065(19) -0.025(2) 0.040(3)
C15 0.071(3) 0.029(2) 0.0187(19) -0.0018(16) -0.013(2) 0.033(2)
C16 0.0232(17) 0.0080(14) 0.0190(16) 0.0021(12) 0.0059(13) 0.0056(12)
C17 0.0243(18) 0.0108(15) 0.0248(18) 0.0047(13) 0.0105(14) 0.0063(13)
C18 0.0282(19) 0.0104(15) 0.0235(18) 0.0029(13) 0.0038(15) 0.0051(13)
C19 0.031(2) 0.0118(15) 0.0269(19) 0.0060(14) 0.0084(16) 0.0076(14)
C20 0.0268(18) 0.0107(15) 0.0239(18) 0.0034(13) 0.0063(14) 0.0070(13)
C22A 0.046(5) 0.018(4) 0.030(4) 0.000(3) 0.011(4) 0.004(3)
C23A 0.036(4) 0.030(4) 0.021(3) 0.006(3) 0.003(3) 0.003(3)
C24A 0.029(4) 0.022(3) 0.022(3) 0.003(3) -0.005(3) 0.006(3)
C25A 0.021(5) 0.020(4) 0.022(4) -0.002(3) 0.005(3) -0.002(3)
C22B 0.049(9) 0.035(8) 0.076(11) 0.016(7) 0.032(8) 0.024(6)
C23B 0.088(11) 0.041(7) 0.044(7) 0.003(6) 0.005(7) 0.040(7)
C24B 0.064(10) 0.073(11) 0.048(9) 0.002(8) -0.006(7) 0.013(8)
C25B 0.030(8) 0.046(9) 0.045(10) 0.024(8) 0.007(6) 0.015(6)
C21 0.034(2) 0.029(2) 0.067(4) 0.021(2) 0.027(2) 0.0100(18)

loop_
_atom_type_symbol
_atom_type_description
_atom_type_scat_dispersion_real
_atom_type_scat_dispersion_imag
_atom_type_scat_source
C C 0.0033 0.0016 'International Tables Vol C Tables 4.2.6.8 and 6.1.1.4'
H H 0.0000 0.0000 'International Tables Vol C Tables 4.2.6.8 and 6.1.1.4'
N N 0.0061 0.0033 'International Tables Vol C Tables 4.2.6.8 and 6.1.1.4'
O O 0.0106 0.0060 'International Tables Vol C Tables 4.2.6.8 and 6.1.1.4'
P P 0.1023 0.0942 'International Tables Vol C Tables 4.2.6.8 and 6.1.1.4'
V V 0.3005 0.5294 'International Tables Vol C Tables 4.2.6.8 and 6.1.1.4'
Cu Cu 0.3201 1.2651 'International Tables Vol C Tables 4.2.6.8 and 6.1.1.4'

loop_
_geom_angle_atom_site_label_1
_geom_angle_atom_site_label_2
_geom_angle_atom_site_label_3
_geom_angle
_geom_angle_site_symmetry_1
_geom_angle_site_symmetry_3
_geom_angle_publ_flag
O1 Cu1 N2 169.16(12) . . ?
O1 Cu1 N3 100.54(12) . . ?
N2 Cu1 N3 79.83(12) . . ?
O1 Cu1 N1 98.92(11) . . ?
N2 Cu1 N1 79.87(12) . . ?
N3 Cu1 N1 159.55(12) . . ?
O1 Cu1 O14 99.31(10) . 2_665 ?
N2 Cu1 O14 91.46(10) . 2_665 ?
N3 Cu1 O14 93.08(13) . 2_665 ?
N1 Cu1 O14 89.91(11) . 2_665 ?
O14 V1 O2 112.57(12) . . ?
O14 V1 O4 112.09(13) . . ?
O2 V1 O4 135.25(12) . . ?
O14 V1 O5 101.55(11) . . ?
O2 V1 O5 85.29(10) . . ?
O4 V1 O5 88.65(11) . . ?
O14 V1 O3 100.13(11) . . ?
O2 V1 O3 87.73(10) . . ?
O4 V1 O3 81.90(10) . . ?
O5 V1 O3 158.27(10) . . ?
O10 V2 O6 115.38(15) . . ?
O10 V2 O11 111.46(16) . . ?
O6 V2 O11 133.15(14) . . ?
O10 V2 O9 99.36(15) . . ?
O6 V2 O9 87.31(12) . . ?
O11 V2 O9 84.49(12) . . ?
O10 V2 O8 95.06(14) . . ?
O6 V2 O8 88.29(11) . . ?
O11 V2 O8 88.44(11) . . ?
O9 V2 O8 165.44(13) . . ?
O2 P1 O1 109.91(14) . . ?
O2 P1 O3 111.36(14) . 2_665 ?
O1 P1 O3 111.41(14) . 2_665 ?
O2 P1 C16 109.82(15) . . ?
O1 P1 C16 107.05(15) . . ?
O3 P1 C16 107.16(15) 2_665 . ?
O4 P2 O6 111.43(16) . . ?
O4 P2 O9 108.83(16) . 2_666 ?
O6 P2 O9 113.35(16) . 2_666 ?
O4 P2 C25B 117.2(6) . 1_655 ?
O6 P2 C25B 101.1(5) . 1_655 ?
O9 P2 C25B 104.8(7) 2_666 1_655 ?
O4 P2 C25A 102.6(3) . 1_655 ?
O6 P2 C25A 111.1(3) . 1_655 ?
O9 P2 C25A 109.0(3) 2_666 1_655 ?
C25B P2 C25A 14.9(5) 1_655 1_655 ?
O5 P3 O8 114.15(14) . . ?
O5 P3 O7 108.85(14) . . ?
O8 P3 O7 108.39(14) . . ?
O5 P3 C17 108.86(15) . . ?
O8 P3 C17 110.07(16) . . ?
O7 P3 C17 106.22(16) . . ?
O13 P4 O11 114.41(16) . . ?
O13 P4 O12 108.45(15) . . ?
O11 P4 O12 110.14(17) . . ?
O13 P4 C21 110.7(2) . . ?
O11 P4 C21 106.5(2) . . ?
O12 P4 C21 106.40(19) . . ?
P1 O1 Cu1 126.71(15) . . ?
P1 O2 V1 156.95(16) . . ?
P1 O3 V1 126.16(14) 2_665 . ?
P2 O4 V1 146.55(17) . . ?
P3 O5 V1 148.27(17) . . ?
P2 O6 V2 140.91(19) . . ?
P3 O8 V2 140.43(16) . . ?
P2 O9 V2 136.0(2) 2_666 . ?
P4 O11 V2 139.7(2) . . ?
V1 O14 Cu1 129.20(13) . 2_665 ?
C1 N1 C5 118.8(3) . . ?
C1 N1 Cu1 126.7(3) . . ?
C5 N1 Cu1 114.5(2) . . ?
C10 N2 C6 121.3(3) . . ?
C10 N2 Cu1 119.3(2) . . ?
C6 N2 Cu1 119.0(2) . . ?
C15 N3 C11 118.4(3) . . ?
C15 N3 Cu1 126.3(3) . . ?
C11 N3 Cu1 115.3(3) . . ?
N1 C1 C2 122.1(4) . . ?
C3 C2 C1 119.0(4) . . ?
C2 C3 C4 119.7(4) . . ?
C3 C4 C5 118.5(4) . . ?
N1 C5 C4 121.8(3) . . ?
N1 C5 C6 113.8(3) . . ?
C4 C5 C6 124.3(3) . . ?
N2 C6 C7 120.7(3) . . ?
N2 C6 C5 112.4(3) . . ?
C7 C6 C5 126.9(3) . . ?
C6 C7 C8 119.4(3) . . ?
C9 C8 C7 117.9(3) . . ?
C9 C8 C8 121.6(4) . 2_575 ?
C7 C8 C8 120.5(4) . 2_575 ?
C10 C9 C8 120.0(3) . . ?
N2 C10 C9 120.6(3) . . ?
N2 C10 C11 112.5(3) . . ?
C9 C10 C11 126.9(3) . . ?
N3 C11 C12 122.2(4) . . ?
N3 C11 C10 112.9(3) . . ?
C12 C11 C10 124.9(3) . . ?
C11 C12 C13 118.9(4) . . ?
C14 C13 C12 119.1(4) . . ?
C15 C14 C13 118.8(4) . . ?
N3 C15 C14 122.5(4) . . ?
C20 C16 P1 113.9(2) 2_655 . ?
C18 C17 P3 115.4(3) . . ?
C17 C18 C19 112.6(3) . . ?
C20 C19 C18 112.4(3) . . ?
C19 C20 C16 112.2(3) . 2_655 ?
C23A C22A C21 112.6(6) . . ?
C22A C23A C24A 110.7(6) . . ?
C25A C24A C23A 112.7(6) . . ?
C24A C25A P2 110.5(5) . 1_455 ?
C23B C22B C21 113.1(8) . . ?
C24B C23B C22B 120.7(10) . . ?
C25B C24B C23B 111.5(12) . . ?
C24B C25B P2 113.3(11) . 1_455 ?
C22A C21 C22B 29.4(5) . . ?
C22A C21 P4 111.0(4) . . ?
C22B C21 P4 112.1(6) . . ?

loop_
_geom_bond_atom_site_label_1
_geom_bond_atom_site_label_2
_geom_bond_distance
_geom_bond_site_symmetry_2
_geom_bond_publ_flag
Cu1 O1 1.899(2) . ?
Cu1 N2 1.932(3) . ?
Cu1 N3 2.011(3) . ?
Cu1 N1 2.021(3) . ?
Cu1 O14 2.302(2) 2_665 ?
V1 O14 1.606(2) . ?
V1 O2 1.925(3) . ?
V1 O4 1.926(3) . ?
V1 O5 1.969(2) . ?
V1 O3 1.995(2) . ?
V2 O10 1.587(3) . ?
V2 O6 1.919(3) . ?
V2 O11 1.941(3) . ?
V2 O9 1.988(3) . ?
V2 O8 2.035(2) . ?
P1 O2 1.521(3) . ?
P1 O1 1.533(3) . ?
P1 O3 1.536(2) 2_665 ?
P1 C16 1.790(3) . ?
P2 O4 1.516(3) . ?
P2 O6 1.518(3) . ?
P2 O9 1.519(3) 2_666 ?
P2 C25B 1.709(17) 1_655 ?
P2 C25A 1.893(12) 1_655 ?
P3 O5 1.502(2) . ?
P3 O8 1.521(2) . ?
P3 O7 1.568(3) . ?
P3 C17 1.800(3) . ?
P4 O13 1.500(3) . ?
P4 O11 1.523(3) . ?
P4 O12 1.572(3) . ?
P4 C21 1.786(4) . ?
O3 P1 1.536(2) 2_665 ?
O9 P2 1.519(3) 2_666 ?
O14 Cu1 2.302(2) 2_665 ?
N1 C1 1.339(5) . ?
N1 C5 1.352(4) . ?
N2 C10 1.331(4) . ?
N2 C6 1.334(4) . ?
N3 C15 1.340(5) . ?
N3 C11 1.357(5) . ?
C1 C2 1.377(6) . ?
C2 C3 1.376(7) . ?
C3 C4 1.381(6) . ?
C4 C5 1.382(5) . ?
C5 C6 1.482(4) . ?
C6 C7 1.390(4) . ?
C7 C8 1.395(4) . ?
C8 C9 1.393(5) . ?
C8 C8 1.487(6) 2_575 ?
C9 C10 1.382(5) . ?
C10 C11 1.493(5) . ?
C11 C12 1.368(5) . ?
C12 C13 1.395(6) . ?
C13 C14 1.380(6) . ?
C14 C15 1.380(6) . ?
C16 C20 1.541(5) 2_655 ?
C17 C18 1.528(5) . ?
C18 C19 1.532(5) . ?
C19 C20 1.525(5) . ?
C20 C16 1.541(5) 2_655 ?
C22A C23A 1.493(10) . ?
C22A C21 1.516(9) . ?
C23A C24A 1.519(9) . ?
C24A C25A 1.518(11) . ?
C25A P2 1.893(12) 1_455 ?
C22B C23B 1.533(5) . ?
C22B C21 1.551(5) . ?
C23B C24B 1.531(5) . ?
C24B C25B 1.523(5) . ?
C25B P2 1.709(17) 1_455 ?
